data_2203779
loop_
_publ_author_name
'Jing-Mu Yang'
'Wen-Bin Ma'
'Bao-Hua Chen'
'Guo-Sheng Huang'
'Yong-Xiang Ma'

_publ_section_title
;Bis[\m-(<i>S</i>)-1-(1-ferrocenylethylidene)-4-methylthiosemicarbazide-\k^2^<i>C</i>^2^,<i>N,S</i>:<i>S</i>]bis(dicarbonylruthenium)
 dichloromethane solvate
;
_journal_issue 6
_journal_name_full 'Acta Crystallographica Section E'
_journal_page_first m852
_journal_page_last m853
_journal_paper_doi 10.1107/S1600536804012164
_journal_volume 60
_journal_year 2004
_chemical_formula_iupac '[Ru2 Fe2 (C5 H5)2 (C9 H11 N2 S)2 (C O)4], C H2 Cl2'
_chemical_formula_moiety 'C32 H32 Fe2 N6 O4 Ru2 S2, C H2 Cl2'
_chemical_formula_sum 'C33 H34 Cl2 Fe2 N6 O4 Ru2 S2'
_chemical_formula_weight 1027.54
_chemical_name_systematic
;
Bis[\m-(S)-1-(1-ferrocenylethylidene)-4-methylthiosemicarbazide-
\k^2^C^2^,N,S:S]bis[dicarbonylruthenium] dichlormethane solvate
;
_space_group_IT_number 13
_symmetry_cell_setting monoclinic
_symmetry_space_group_name_Hall '-P 2yac'
_symmetry_space_group_name_H-M 'P 1 2/n 1'
_atom_sites_solution_hydrogens geom
_atom_sites_solution_primary direct
_atom_sites_solution_secondary difmap
_cell_angle_alpha 90.00
_cell_angle_beta 99.569(3)
_cell_angle_gamma 90.00
_cell_formula_units_Z 2
_cell_length_a 7.8664(12)
_cell_length_b 10.7140(16)
_cell_length_c 22.582(3)
_cell_measurement_reflns_used 1101
_cell_measurement_temperature 293(2)
_cell_measurement_theta_max 43.713
_cell_measurement_theta_min 5.266
_cell_volume 1876.7(5)
_computing_cell_refinement SMART
_computing_data_collection 'SMART (Bruker, 1997)'
_computing_data_reduction 'SHELXTL (Bruker, 1997)'
_computing_molecular_graphics SHELXTL
_computing_publication_material SHELXTL
_computing_structure_refinement 'SHELXL97 (Sheldrick, 1997)'
_computing_structure_solution 'SHELXS97 (Sheldrick, 1997)'
_diffrn_ambient_temperature 293(2)
_diffrn_measured_fraction_theta_full 0.999
_diffrn_measured_fraction_theta_max 0.934
_diffrn_measurement_device_type 'Bruker SMART CCD'
_diffrn_measurement_method '\f and \w'
_diffrn_radiation_monochromator graphite
_diffrn_radiation_source 'fine-focus sealed tube'
_diffrn_radiation_type MoK\a
_diffrn_radiation_wavelength 0.71073
_diffrn_reflns_av_R_equivalents 0.167
_diffrn_reflns_av_sigmaI/netI 0.193
_diffrn_reflns_limit_h_max 10
_diffrn_reflns_limit_h_min -9
_diffrn_reflns_limit_k_max 14
_diffrn_reflns_limit_k_min -15
_diffrn_reflns_limit_l_max 29
_diffrn_reflns_limit_l_min -29
_diffrn_reflns_number 10883
_diffrn_reflns_theta_full 28.14
_diffrn_reflns_theta_max 28.14
_diffrn_reflns_theta_min 1.83
_exptl_absorpt_coefficient_mu 1.847
_exptl_absorpt_correction_T_max 0.910
_exptl_absorpt_correction_T_min 0.629
_exptl_absorpt_correction_type multi-scan
_exptl_absorpt_process_details '(SADABS; Bruker, 1997)'
_exptl_crystal_colour 'dark red'
_exptl_crystal_density_diffrn 1.818
_exptl_crystal_density_method 'not measured'
_exptl_crystal_description plate
_exptl_crystal_F_000 1024
_exptl_crystal_size_max 0.40
_exptl_crystal_size_mid 0.19
_exptl_crystal_size_min 0.05
_refine_diff_density_max 1.601
_refine_diff_density_min -0.703
_refine_ls_extinction_method none
_refine_ls_goodness_of_fit_ref 0.855
_refine_ls_hydrogen_treatment constr
_refine_ls_matrix_type full
_refine_ls_number_parameters 233
_refine_ls_number_reflns 4307
_refine_ls_number_restraints 0
_refine_ls_restrained_S_all 0.855
_refine_ls_R_factor_all 0.1262
_refine_ls_R_factor_gt 0.0657
_refine_ls_shift/su_max 0.001
_refine_ls_shift/su_mean 0.000
_refine_ls_structure_factor_coef Fsqd
_refine_ls_weighting_details 'calc w = 1/[\s^2^(Fo^2^)+(0.0308P)^2^] where P=  (Fo^2^+2Fc^2^)/3'
_refine_ls_weighting_scheme calc
_refine_ls_wR_factor_gt 0.1371
_refine_ls_wR_factor_ref 0.1576
_reflns_number_gt 2226
_reflns_number_total 4307
_reflns_threshold_expression I>2\s(I)
_cod_data_source_file lh6209.cif
_cod_data_source_block I
_cod_depositor_comments
;
The following automatic conversions were performed:
'_symmetry_cell_setting' value 'Monoclinic' changed to 'monoclinic'
according to '/home/saulius/struct/CIF-dictionaries/cif_core.dic'
dictionary named 'cif_core.dic' version 2.4.1 from 2010-06-29.

Automatic conversion script
Id: cif_fix_enum 1527 2010-12-29 10:47:43Z saulius 

The following automatic conversions were performed:

'_symmetry_cell_setting' value 'Monoclinic' changed to 'monoclinic'
according to /home/saulius/struct/CIF-dictionaries/cif_core.dic
dictionary named 'cif_core.dic' version 2.4.1 from 2010-06-29.

Automatic conversion script
Id: cif_fix_values 1715 2011-07-08 13:25:40Z adriana 
;
_cod_original_sg_symbol_H-M 'P 2/n'
_cod_database_code 2203779
_cod_database_fobs_code 2203779

loop_
_symmetry_equiv_pos_as_xyz
'x, y, z'
'-x+1/2, y, -z+1/2'
'-x, -y, -z'
'x-1/2, -y, z-1/2'

loop_
_atom_site_label
_atom_site_fract_x
_atom_site_fract_y
_atom_site_fract_z
_atom_site_U_iso_or_equiv
_atom_site_adp_type
_atom_site_calc_flag
_atom_site_refinement_flags
_atom_site_occupancy
_atom_site_type_symbol
Ru 0.29320(9) 0.10322(5) 0.67187(3) 0.0343(2) Uani d . 1 Ru
Fe 0.18259(16) 0.25728(10) 0.51621(5) 0.0384(3) Uani d . 1 Fe
S 0.4606(3) 0.09984(18) 0.77362(9) 0.0392(5) Uani d . 1 S
O1 0.2072(10) -0.1644(6) 0.6364(3) 0.080(2) Uani d . 1 O
O2 0.6080(9) 0.0827(6) 0.6139(3) 0.0672(19) Uani d . 1 O
N1 0.4601(8) 0.3399(6) 0.7333(3) 0.0357(15) Uani d . 1 N
H1A 0.4909 0.4170 0.7354 0.043 Uiso calc R 1 H
N2 0.6433(9) 0.2952(6) 0.8200(3) 0.0443(17) Uani d . 1 N
H2A 0.6916 0.2385 0.8440 0.053 Uiso calc R 1 H
N3 0.3404(8) 0.2951(6) 0.6862(3) 0.0380(16) Uani d . 1 N
C1 0.2389(12) -0.0652(8) 0.6508(4) 0.052(2) Uani d . 1 C
C2 0.4841(13) 0.0931(7) 0.6342(4) 0.044(2) Uani d . 1 C
C3 0.4363(13) 0.2873(10) 0.5060(5) 0.067(3) Uani d . 1 C
H3A 0.5335 0.3071 0.5377 0.081 Uiso calc R 1 H
C4 0.3240(13) 0.3736(9) 0.4710(4) 0.057(3) Uani d . 1 C
H4A 0.3298 0.4648 0.4746 0.068 Uiso calc R 1 H
C5 0.2055(13) 0.3063(8) 0.4302(4) 0.054(2) Uani d . 1 C
H5A 0.1137 0.3431 0.4007 0.065 Uiso calc R 1 H
C6 0.2370(15) 0.1763(9) 0.4384(4) 0.067(3) Uani d . 1 C
H6A 0.1743 0.1079 0.4156 0.081 Uiso calc R 1 H
C7 0.3800(15) 0.1661(9) 0.4851(4) 0.069(3) Uani d . 1 C
H7A 0.4318 0.0874 0.5012 0.082 Uiso calc R 1 H
C8 0.0153(11) 0.3634(7) 0.5534(3) 0.042(2) Uani d . 1 C
H8A -0.0101 0.4520 0.5453 0.050 Uiso calc R 1 H
C9 -0.0709(12) 0.2625(8) 0.5231(4) 0.050(2) Uani d . 1 C
H9A -0.1667 0.2682 0.4894 0.060 Uiso calc R 1 H
C10 0.0003(11) 0.1503(8) 0.5499(3) 0.043(2) Uani d . 1 C
H10A -0.0356 0.0660 0.5365 0.051 Uiso calc R 1 H
C11 0.1361(10) 0.1792(7) 0.5981(3) 0.0345(18) Uani d . 1 C
C12 0.1435(10) 0.3143(7) 0.5993(3) 0.0371(19) Uani d . 1 C
C13 0.2657(10) 0.3744(7) 0.6458(3) 0.0353(19) Uani d . 1 C
C14 0.2953(11) 0.5119(7) 0.6497(3) 0.045(2) Uani d . 1 C
H14A 0.4166 0.5282 0.6597 0.068 Uiso calc R 1 H
H14B 0.2372 0.5463 0.6801 0.068 Uiso calc R 1 H
H14C 0.2510 0.5495 0.6116 0.068 Uiso calc R 1 H
C15 0.5233(11) 0.2603(7) 0.7741(3) 0.0382(19) Uani d . 1 C
C16 0.6965(12) 0.4238(7) 0.8314(4) 0.053(2) Uani d . 1 C
H16A 0.7867 0.4274 0.8656 0.079 Uiso calc R 1 H
H16B 0.5999 0.4723 0.8391 0.079 Uiso calc R 1 H
H16C 0.7379 0.4568 0.7969 0.079 Uiso calc R 1 H
Cl 0.5650(6) 0.7525(3) 0.7498(3) 0.163(2) Uani d . 1 Cl
C17 0.7500 0.825(2) 0.7500 0.244(18) Uani d S 1 C
H17A 0.7663 0.8793 0.7849 0.292 Uiso calc PR 0.50 H
H17B 0.7337 0.8793 0.7151 0.292 Uiso calc PR 0.50 H

loop_
_atom_site_aniso_label
_atom_site_aniso_U_11
_atom_site_aniso_U_22
_atom_site_aniso_U_33
_atom_site_aniso_U_12
_atom_site_aniso_U_13
_atom_site_aniso_U_23
Ru 0.0389(4) 0.0225(3) 0.0402(4) 0.0012(3) 0.0028(3) -0.0031(3)
Fe 0.0413(8) 0.0327(6) 0.0426(7) 0.0048(5) 0.0106(6) 0.0001(5)
S 0.0412(13) 0.0292(10) 0.0449(11) 0.0041(9) 0.0010(9) -0.0023(9)
O1 0.094(6) 0.031(4) 0.112(5) -0.018(4) 0.010(5) -0.029(4)
O2 0.045(4) 0.084(5) 0.075(4) 0.015(4) 0.015(4) -0.018(4)
N1 0.035(4) 0.022(3) 0.050(4) -0.003(3) 0.006(3) -0.007(3)
N2 0.031(4) 0.054(5) 0.045(4) -0.001(3) -0.002(3) -0.008(3)
N3 0.037(4) 0.034(4) 0.043(4) -0.006(3) 0.006(3) -0.007(3)
C1 0.045(6) 0.039(5) 0.066(6) 0.007(4) -0.005(5) -0.009(4)
C2 0.060(6) 0.025(4) 0.046(5) 0.001(4) 0.002(4) -0.004(4)
C3 0.044(6) 0.082(8) 0.082(7) 0.012(6) 0.026(6) -0.007(6)
C4 0.056(7) 0.050(6) 0.072(6) 0.000(5) 0.031(5) 0.008(5)
C5 0.062(7) 0.044(5) 0.060(6) 0.000(5) 0.024(5) 0.011(5)
C6 0.108(10) 0.054(6) 0.043(6) 0.022(6) 0.022(6) -0.004(5)
C7 0.095(9) 0.056(6) 0.062(6) 0.042(6) 0.036(6) 0.016(5)
C8 0.041(5) 0.039(5) 0.046(5) 0.015(4) 0.014(4) 0.003(4)
C9 0.043(6) 0.064(6) 0.041(5) 0.001(5) -0.003(4) -0.002(4)
C10 0.037(5) 0.047(5) 0.046(5) -0.003(4) 0.008(4) -0.002(4)
C11 0.029(5) 0.028(4) 0.046(5) -0.002(3) 0.006(4) -0.005(4)
C12 0.037(5) 0.035(4) 0.041(5) 0.005(4) 0.009(4) 0.004(4)
C13 0.039(5) 0.030(4) 0.039(4) 0.002(4) 0.013(4) 0.005(4)
C14 0.050(6) 0.028(4) 0.056(5) 0.000(4) 0.005(4) 0.006(4)
C15 0.030(5) 0.041(5) 0.044(5) 0.005(4) 0.009(4) 0.007(4)
C16 0.054(6) 0.051(6) 0.056(5) -0.026(5) 0.015(5) -0.013(5)
Cl 0.119(4) 0.088(3) 0.267(5) -0.017(2) -0.016(4) 0.006(3)
C17 0.16(3) 0.068(15) 0.54(5) 0.000 0.18(3) 0.000

loop_
_atom_type_symbol
_atom_type_description
_atom_type_scat_dispersion_real
_atom_type_scat_dispersion_imag
_atom_type_scat_source
C C 0.0033 0.0016 'International Tables Vol C Tables 4.2.6.8 and 6.1.1.4'
H H 0.0000 0.0000 'International Tables Vol C Tables 4.2.6.8 and 6.1.1.4'
Cl Cl 0.1484 0.1585 'International Tables Vol C Tables 4.2.6.8 and 6.1.1.4'
Fe Fe 0.3463 0.8444 'International Tables Vol C Tables 4.2.6.8 and 6.1.1.4'
N N 0.0061 0.0033 'International Tables Vol C Tables 4.2.6.8 and 6.1.1.4'
O O 0.0106 0.0060 'International Tables Vol C Tables 4.2.6.8 and 6.1.1.4'
Ru Ru -1.2594 0.8363 'International Tables Vol C Tables 4.2.6.8 and 6.1.1.4'
S S 0.1246 0.1234 'International Tables Vol C Tables 4.2.6.8 and 6.1.1.4'

loop_
_geom_angle_atom_site_label_1
_geom_angle_atom_site_label_2
_geom_angle_atom_site_label_3
_geom_angle_site_symmetry_1
_geom_angle_site_symmetry_3
_geom_angle
_geom_angle_publ_flag
C2 Ru C1 . . 89.7(4) y
C2 Ru C11 . . 94.3(3) y
C1 Ru C11 . . 95.3(3) y
C2 Ru N3 . . 89.5(3) y
C1 Ru N3 . . 174.0(3) y
C11 Ru N3 . . 78.8(3) y
C2 Ru S . . 94.5(3) y
C1 Ru S . . 106.5(3) y
C11 Ru S . . 156.4(2) y
N3 Ru S . . 79.45(18) y
C2 Ru S . 2_556 175.4(2) y
C1 Ru S . 2_556 86.9(3) y
C11 Ru S . 2_556 89.0(2) y
N3 Ru S . 2_556 94.18(18) y
S Ru S . 2_556 83.53(8) y
C2 Ru Ru . 2_556 136.9(3) ?
C1 Ru Ru . 2_556 99.8(3) ?
C11 Ru Ru . 2_556 126.0(2) ?
N3 Ru Ru . 2_556 84.79(16) ?
S Ru Ru . 2_556 42.43(5) ?
S Ru Ru 2_556 2_556 41.13(5) ?
C8 Fe C9 . . 40.2(3) ?
C8 Fe C12 . . 40.9(3) ?
C9 Fe C12 . . 67.7(3) ?
C8 Fe C5 . . 114.5(3) ?
C9 Fe C5 . . 108.0(4) ?
C12 Fe C5 . . 147.5(3) ?
C8 Fe C4 . . 108.0(4) ?
C9 Fe C4 . . 130.0(4) ?
C12 Fe C4 . . 116.9(3) ?
C5 Fe C4 . . 39.9(3) ?
C8 Fe C7 . . 171.6(4) ?
C9 Fe C7 . . 148.1(4) ?
C12 Fe C7 . . 133.9(4) ?
C5 Fe C7 . . 66.9(4) ?
C4 Fe C7 . . 67.4(4) ?
C8 Fe C6 . . 146.0(4) ?
C9 Fe C6 . . 115.0(4) ?
C12 Fe C6 . . 171.7(3) ?
C5 Fe C6 . . 40.4(3) ?
C4 Fe C6 . . 68.0(4) ?
C7 Fe C6 . . 40.1(4) ?
C8 Fe C3 . . 131.6(4) ?
C9 Fe C3 . . 169.3(4) ?
C12 Fe C3 . . 110.5(4) ?
C5 Fe C3 . . 67.4(4) ?
C4 Fe C3 . . 40.4(4) ?
C7 Fe C3 . . 40.4(4) ?
C6 Fe C3 . . 68.3(4) ?
C8 Fe C10 . . 67.8(3) ?
C9 Fe C10 . . 40.4(3) ?
C12 Fe C10 . . 67.0(3) ?
C5 Fe C10 . . 131.6(4) ?
C4 Fe C10 . . 169.2(4) ?
C7 Fe C10 . . 118.0(4) ?
C6 Fe C10 . . 109.5(4) ?
C3 Fe C10 . . 149.7(4) ?
C8 Fe C11 . . 69.0(3) ?
C9 Fe C11 . . 68.2(3) ?
C12 Fe C11 . . 40.7(3) ?
C5 Fe C11 . . 170.1(3) ?
C4 Fe C11 . . 149.5(3) ?
C7 Fe C11 . . 111.1(3) ?
C6 Fe C11 . . 131.8(3) ?
C3 Fe C11 . . 117.9(4) ?
C10 Fe C11 . . 39.7(3) ?
C15 S Ru . . 95.5(3) ?
C15 S Ru . 2_556 103.0(3) ?
Ru S Ru . 2_556 96.44(7) ?
C15 N1 N3 . . 116.8(6) ?
C15 N1 H1A . . 121.6 ?
N3 N1 H1A . . 121.6 ?
C15 N2 C16 . . 123.4(7) ?
C15 N2 H2A . . 118.3 ?
C16 N2 H2A . . 118.3 ?
C13 N3 N1 . . 118.6(6) ?
C13 N3 Ru . . 118.6(5) ?
N1 N3 Ru . . 122.5(5) ?
O1 C1 Ru . . 177.7(9) ?
O2 C2 Ru . . 175.7(7) ?
C4 C3 C7 . . 106.2(9) ?
C4 C3 Fe . . 69.0(5) ?
C7 C3 Fe . . 69.1(6) ?
C4 C3 H3A . . 126.9 ?
C7 C3 H3A . . 126.9 ?
Fe C3 H3A . . 126.9 ?
C5 C4 C3 . . 108.3(9) ?
C5 C4 Fe . . 69.9(5) ?
C3 C4 Fe . . 70.6(5) ?
C5 C4 H4A . . 125.8 ?
C3 C4 H4A . . 125.8 ?
Fe C4 H4A . . 125.8 ?
C4 C5 C6 . . 109.7(9) ?
C4 C5 Fe . . 70.2(5) ?
C6 C5 Fe . . 70.5(5) ?
C4 C5 H5A . . 125.2 ?
C6 C5 H5A . . 125.2 ?
Fe C5 H5A . . 125.2 ?
C7 C6 C5 . . 105.9(9) ?
C7 C6 Fe . . 69.5(5) ?
C5 C6 Fe . . 69.1(5) ?
C7 C6 H6A . . 127.1 ?
C5 C6 H6A . . 127.1 ?
Fe C6 H6A . . 127.1 ?
C6 C7 C3 . . 110.0(8) ?
C6 C7 Fe . . 70.4(5) ?
C3 C7 Fe . . 70.5(5) ?
C6 C7 H7A . . 125.0 ?
C3 C7 H7A . . 125.0 ?
Fe C7 H7A . . 125.0 ?
C9 C8 C12 . . 107.3(7) ?
C9 C8 Fe . . 70.0(5) ?
C12 C8 Fe . . 70.3(4) ?
C9 C8 H8A . . 126.3 ?
C12 C8 H8A . . 126.3 ?
Fe C8 H8A . . 126.3 ?
C8 C9 C10 . . 108.8(7) ?
C8 C9 Fe . . 69.8(5) ?
C10 C9 Fe . . 71.7(5) ?
C8 C9 H9A . . 125.6 ?
C10 C9 H9A . . 125.6 ?
Fe C9 H9A . . 125.6 ?
C9 C10 C11 . . 109.5(7) ?
C9 C10 Fe . . 67.9(5) ?
C11 C10 Fe . . 71.6(5) ?
C9 C10 H10A . . 125.2 ?
C11 C10 H10A . . 125.2 ?
Fe C10 H10A . . 125.2 ?
C10 C11 C12 . . 104.7(7) ?
C10 C11 Ru . . 143.2(6) ?
C12 C11 Ru . . 111.2(5) ?
C10 C11 Fe . . 68.6(4) ?
C12 C11 Fe . . 67.0(4) ?
Ru C11 Fe . . 133.8(4) ?
C8 C12 C11 . . 109.6(7) ?
C8 C12 C13 . . 131.9(7) ?
C11 C12 C13 . . 118.5(7) ?
C8 C12 Fe . . 68.8(4) ?
C11 C12 Fe . . 72.3(4) ?
C13 C12 Fe . . 127.9(6) ?
N3 C13 C12 . . 112.4(7) ?
N3 C13 C14 . . 123.5(7) ?
C12 C13 C14 . . 123.9(7) ?
C13 C14 H14A . . 109.5 ?
C13 C14 H14B . . 109.5 ?
H14A C14 H14B . . 109.5 ?
C13 C14 H14C . . 109.5 ?
H14A C14 H14C . . 109.5 ?
H14B C14 H14C . . 109.5 ?
N1 C15 N2 . . 120.5(7) ?
N1 C15 S . . 123.9(6) ?
N2 C15 S . . 115.7(6) ?
N2 C16 H16A . . 109.5 ?
N2 C16 H16B . . 109.5 ?
H16A C16 H16B . . 109.5 ?
N2 C16 H16C . . 109.5 ?
H16A C16 H16C . . 109.5 ?
H16B C16 H16C . . 109.5 ?
Cl C17 Cl . 2_656 123.7(14) ?
Cl C17 H17A . . 106.4 ?
Cl C17 H17A 2_656 . 106.4 ?
Cl C17 H17B . . 106.4 ?
Cl C17 H17B 2_656 . 106.4 ?
H17A C17 H17B . . 106.5 ?

loop_
_geom_bond_atom_site_label_1
_geom_bond_atom_site_label_2
_geom_bond_site_symmetry_2
_geom_bond_distance
_geom_bond_publ_flag
Ru C2 . 1.847(10) y
Ru C1 . 1.897(9) y
Ru C11 . 2.069(7) y
Ru N3 . 2.105(6) y
Ru S . 2.451(2) y
Ru S 2_556 2.514(2) y
Ru Ru 2_556 3.7027(13) ?
Fe C8 . 2.024(8) ?
Fe C9 . 2.027(9) ?
Fe C12 . 2.044(7) ?
Fe C5 . 2.049(8) ?
Fe C4 . 2.052(9) ?
Fe C7 . 2.054(9) ?
Fe C6 . 2.067(8) ?
Fe C3 . 2.072(10) ?
Fe C10 . 2.076(8) ?
Fe C11 . 2.117(7) ?
S C15 . 1.788(8) ?
S Ru 2_556 2.514(2) ?
O1 C1 . 1.126(9) ?
O2 C2 . 1.150(10) ?
N1 C15 . 1.292(9) ?
N1 N3 . 1.385(8) ?
N1 H1A . 0.8600 ?
N2 C15 . 1.334(9) ?
N2 C16 . 1.451(9) ?
N2 H2A . 0.8600 ?
N3 C13 . 1.312(9) ?
C3 C4 . 1.424(12) ?
C3 C7 . 1.426(13) ?
C3 H3A . 0.9800 ?
C4 C5 . 1.398(12) ?
C4 H4A . 0.9800 ?
C5 C6 . 1.421(12) ?
C5 H5A . 0.9800 ?
C6 C7 . 1.413(14) ?
C6 H6A . 0.9800 ?
C7 H7A . 0.9800 ?
C8 C9 . 1.393(11) ?
C8 C12 . 1.422(10) ?
C8 H8A . 0.9800 ?
C9 C10 . 1.419(11) ?
C9 H9A . 0.9800 ?
C10 C11 . 1.425(10) ?
C10 H10A . 0.9800 ?
C11 C12 . 1.449(10) ?
C12 C13 . 1.452(10) ?
C13 C14 . 1.491(10) ?
C14 H14A . 0.9600 ?
C14 H14B . 0.9600 ?
C14 H14C . 0.9600 ?
C16 H16A . 0.9600 ?
C16 H16B . 0.9600 ?
C16 H16C . 0.9600 ?
Cl C17 . 1.650(10) ?
C17 Cl 2_656 1.650(10) ?
C17 H17A . 0.9700 ?
C17 H17B . 0.9700 ?

loop_
_geom_hbond_atom_site_label_D
_geom_hbond_atom_site_label_H
_geom_hbond_atom_site_label_A
_geom_hbond_site_symmetry_A
_geom_hbond_distance_DH
_geom_hbond_distance_HA
_geom_hbond_distance_DA
_geom_hbond_angle_DHA
N2 H2A O2 2_656 0.86 2.38 3.205(9) 160
